data_2213228
loop_
_publ_author_name
'C. Mamtha'
'D. Gayathri'
'D. Velmurugan'
'K. Ravikumar'
'M. Poornachandran'

_publ_section_title 4'-(4-Chlorophenyl)-1'-methylcycloheptane-1-spiro-3'-pyrrolidine-2'-spiro-2''-indan-2,1'',3''-trione
_journal_coeditor_code CI2344
_journal_issue 5
_journal_name_full 'Acta Crystallographica Section E'
_journal_page_first o2230
_journal_page_last o2232
_journal_paper_doi 10.1107/S1600536807015711
_journal_volume 63
_journal_year 2007
_chemical_formula_iupac 'C25 H24 Cl N O3'
_chemical_formula_moiety 'C25 H24 Cl N O3'
_chemical_formula_sum 'C25 H24 Cl N O3'
_chemical_formula_weight 421.90
_chemical_name_systematic
;
4'-(4-Chlorophenyl)-1'-methylcycloheptane-1-spiro-3'-pyrrolidine-2'-spiro-
2''-indan-2,1'',3''-trione
;
_space_group_IT_number 14
_symmetry_cell_setting monoclinic
_symmetry_space_group_name_Hall '-P 2yn'
_symmetry_space_group_name_H-M 'P 1 21/n 1'
_atom_sites_solution_hydrogens geom
_atom_sites_solution_primary direct
_atom_sites_solution_secondary difmap
_audit_creation_method SHELXL-97
_cell_angle_alpha 90.00
_cell_angle_beta 105.101(2)
_cell_angle_gamma 90.00
_cell_formula_units_Z 4
_cell_length_a 9.3282(10)
_cell_length_b 19.025(2)
_cell_length_c 12.5249(14)
_cell_measurement_reflns_used 2476
_cell_measurement_temperature 293(2)
_cell_measurement_theta_max 28.05
_cell_measurement_theta_min 2.00
_cell_volume 2146.0(4)
_computing_cell_refinement 'SAINT (Bruker, 2001)'
_computing_data_collection 'SMART (Bruker, 2001)'
_computing_data_reduction SAINT
_computing_molecular_graphics 'PLATON (Spek, 2003)'
_computing_publication_material 'SHELXL97 and PARST (Nardelli, 1995)'
_computing_structure_refinement 'SHELXL97 (Sheldrick, 1997)'
_computing_structure_solution 'SHELXS97 (Sheldrick, 1997)'
_diffrn_ambient_temperature 293(2)
_diffrn_measured_fraction_theta_full 0.976
_diffrn_measured_fraction_theta_max 0.976
_diffrn_measurement_device 'Bruker SMART APEX CCD area-detector'
_diffrn_measurement_method \w
_diffrn_radiation_monochromator graphite
_diffrn_radiation_source 'fine-focus sealed tube'
_diffrn_radiation_type MoK\a
_diffrn_radiation_wavelength 0.71073
_diffrn_reflns_av_R_equivalents 0.0286
_diffrn_reflns_av_sigmaI/netI 0.0251
_diffrn_reflns_limit_h_max 12
_diffrn_reflns_limit_h_min -11
_diffrn_reflns_limit_k_max 24
_diffrn_reflns_limit_k_min -25
_diffrn_reflns_limit_l_max 16
_diffrn_reflns_limit_l_min -16
_diffrn_reflns_number 24440
_diffrn_reflns_theta_full 28.05
_diffrn_reflns_theta_max 28.05
_diffrn_reflns_theta_min 2.00
_diffrn_standards_number 0
_exptl_absorpt_coefficient_mu 0.205
_exptl_absorpt_correction_type none
_exptl_crystal_colour yellow
_exptl_crystal_density_diffrn 1.306
_exptl_crystal_density_method 'not measured'
_exptl_crystal_description Block
_exptl_crystal_F_000 888
_exptl_crystal_size_max 0.26
_exptl_crystal_size_mid 0.23
_exptl_crystal_size_min 0.22
_refine_diff_density_max 0.377
_refine_diff_density_min -0.240
_refine_ls_extinction_method none
_refine_ls_goodness_of_fit_ref 1.087
_refine_ls_hydrogen_treatment constr
_refine_ls_matrix_type full
_refine_ls_number_parameters 272
_refine_ls_number_reflns 5070
_refine_ls_number_restraints 0
_refine_ls_restrained_S_all 1.087
_refine_ls_R_factor_all 0.0743
_refine_ls_R_factor_gt 0.0609
_refine_ls_shift/su_max 0.001
_refine_ls_shift/su_mean 0.000
_refine_ls_structure_factor_coef Fsqd
_refine_ls_weighting_details 'calc w=1/[\s^2^(Fo^2^)+(0.081P)^2^+0.6425P] where P=(Fo^2^+2Fc^2^)/3'
_refine_ls_weighting_scheme calc
_refine_ls_wR_factor_gt 0.1509
_refine_ls_wR_factor_ref 0.1600
_reflns_number_gt 4196
_reflns_number_total 5070
_reflns_threshold_expression I>2\s(I)
_cod_data_source_file ci2344.cif
_cod_data_source_block I
_cod_depositor_comments
;
The following automatic conversions were performed:
'_symmetry_cell_setting' value 'Monoclinic' changed to 'monoclinic'
according to '/home/saulius/struct/CIF-dictionaries/cif_core.dic'
dictionary named 'cif_core.dic' version 2.4.1 from 2010-06-29.

Automatic conversion script
Id: cif_fix_enum 1527 2010-12-29 10:47:43Z saulius 

The following automatic conversions were performed:

'_symmetry_cell_setting' value 'Monoclinic' changed to 'monoclinic'
according to /home/saulius/struct/CIF-dictionaries/cif_core.dic
dictionary named 'cif_core.dic' version 2.4.1 from 2010-06-29.

Automatic conversion script
Id: cif_fix_values 1715 2011-07-08 13:25:40Z adriana 
;
_cod_original_sg_symbol_H-M 'P 21/n'
_cod_database_code 2213228
_cod_database_fobs_code 2213228

loop_
_symmetry_equiv_pos_as_xyz
'x, y, z'
'-x+1/2, y+1/2, -z+1/2'
'-x, -y, -z'
'x-1/2, -y-1/2, z-1/2'

loop_
_atom_site_type_symbol
_atom_site_label
_atom_site_fract_x
_atom_site_fract_y
_atom_site_fract_z
_atom_site_U_iso_or_equiv
_atom_site_adp_type
_atom_site_calc_flag
_atom_site_refinement_flags
_atom_site_occupancy
C C1 0.3672(2) 1.06572(10) 0.8151(2) 0.0482(5) Uani d . 1
H H1A 0.4156 1.0856 0.8868 0.058 Uiso calc R 1
H H1B 0.2943 1.0991 0.7749 0.058 Uiso calc R 1
C C2 0.4818(2) 1.04922(9) 0.75015(15) 0.0358(4) Uani d . 1
H H2 0.4352 1.0619 0.6730 0.043 Uiso calc R 1
C C3 0.49255(18) 0.96614(9) 0.75369(13) 0.0301(3) Uani d . 1
C C4 0.32720(18) 0.94891(9) 0.74859(13) 0.0301(3) Uani d . 1
C C5 0.1431(2) 1.00588(11) 0.8322(2) 0.0505(5) Uani d . 1
H H5A 0.1379 1.0356 0.8931 0.076 Uiso calc R 1
H H5B 0.1041 0.9603 0.8418 0.076 Uiso calc R 1
H H5C 0.0857 1.0263 0.7644 0.076 Uiso calc R 1
C C6 0.6235(2) 1.09153(9) 0.78474(15) 0.0360(4) Uani d . 1
C C7 0.7020(2) 1.10008(10) 0.89437(16) 0.0411(4) Uani d . 1
H H7 0.6672 1.0789 0.9497 0.049 Uiso calc R 1
C C8 0.8309(2) 1.13943(11) 0.92303(18) 0.0485(5) Uani d . 1
H H8 0.8823 1.1448 0.9969 0.058 Uiso calc R 1
C C9 0.8820(2) 1.17044(11) 0.8413(2) 0.0500(5) Uani d . 1
C C10 0.8059(3) 1.16460(12) 0.73241(19) 0.0535(5) Uani d . 1
H H10 0.8405 1.1869 0.6779 0.064 Uiso calc R 1
C C11 0.6768(3) 1.12524(11) 0.70433(17) 0.0475(5) Uani d . 1
H H11 0.6248 1.1212 0.6304 0.057 Uiso calc R 1
C C12 0.5996(2) 0.93703(10) 0.85960(14) 0.0378(4) Uani d . 1
H H12A 0.6842 0.9685 0.8807 0.045 Uiso calc R 1
H H12B 0.5494 0.9383 0.9183 0.045 Uiso calc R 1
C C13 0.6581(2) 0.86224(11) 0.85319(18) 0.0477(5) Uani d . 1
H H13A 0.6777 0.8409 0.9259 0.057 Uiso calc R 1
H H13B 0.5814 0.8347 0.8035 0.057 Uiso calc R 1
C C14 0.7992(2) 0.85861(13) 0.8134(2) 0.0593(6) Uani d . 1
H H14A 0.8706 0.8918 0.8560 0.071 Uiso calc R 1
H H14B 0.8415 0.8119 0.8286 0.071 Uiso calc R 1
C C15 0.7776(2) 0.87422(13) 0.6918(2) 0.0584(6) Uani d . 1
H H15A 0.7190 0.8368 0.6490 0.070 Uiso calc R 1
H H15B 0.8739 0.8742 0.6758 0.070 Uiso calc R 1
C C16 0.7009(2) 0.94457(12) 0.65436(18) 0.0469(5) Uani d . 1
H H16A 0.7483 0.9815 0.7046 0.056 Uiso calc R 1
H H16B 0.7103 0.9561 0.5810 0.056 Uiso calc R 1
C C17 0.5390(2) 0.94006(9) 0.65267(15) 0.0355(4) Uani d . 1
C C18 0.22132(18) 0.95650(9) 0.63094(14) 0.0330(4) Uani d . 1
C C19 0.14689(18) 0.88824(9) 0.59867(15) 0.0341(4) Uani d . 1
C C20 0.0451(2) 0.87028(11) 0.50033(16) 0.0447(5) Uani d . 1
H H20 0.0175 0.9024 0.4426 0.054 Uiso calc R 1
C C21 -0.0136(2) 0.80361(12) 0.4910(2) 0.0535(5) Uani d . 1
H H21 -0.0812 0.7902 0.4255 0.064 Uiso calc R 1
C C22 0.0263(2) 0.75600(11) 0.5774(2) 0.0535(5) Uani d . 1
H H22 -0.0155 0.7113 0.5690 0.064 Uiso calc R 1
C C23 0.1264(2) 0.77362(10) 0.67520(18) 0.0449(5) Uani d . 1
H H23 0.1524 0.7417 0.7333 0.054 Uiso calc R 1
C C24 0.18748(18) 0.84069(9) 0.68458(14) 0.0331(4) Uani d . 1
C C25 0.29229(18) 0.87341(9) 0.78071(14) 0.0323(4) Uani d . 1
N N1 0.29607(17) 0.99911(8) 0.82825(13) 0.0374(4) Uani d . 1
O O1 0.45054(16) 0.91441(9) 0.57490(11) 0.0540(4) Uani d . 1
O O2 0.19400(16) 1.01087(7) 0.58017(12) 0.0477(4) Uani d . 1
O O3 0.33548(16) 0.84733(7) 0.87133(11) 0.0461(3) Uani d . 1
Cl Cl1 1.04648(7) 1.21848(4) 0.87632(7) 0.0869(3) Uani d . 1

loop_
_atom_site_aniso_label
_atom_site_aniso_U_11
_atom_site_aniso_U_22
_atom_site_aniso_U_33
_atom_site_aniso_U_12
_atom_site_aniso_U_13
_atom_site_aniso_U_23
C1 0.0438(10) 0.0352(10) 0.0693(13) -0.0019(8) 0.0214(10) -0.0112(9)
C2 0.0384(9) 0.0323(9) 0.0360(9) -0.0021(7) 0.0087(7) -0.0008(7)
C3 0.0297(8) 0.0309(8) 0.0300(8) -0.0012(6) 0.0079(6) -0.0008(6)
C4 0.0310(8) 0.0294(8) 0.0308(8) 0.0008(6) 0.0093(6) 0.0017(6)
C5 0.0437(11) 0.0498(12) 0.0660(14) 0.0026(9) 0.0283(10) -0.0050(10)
C6 0.0392(9) 0.0312(9) 0.0392(9) -0.0036(7) 0.0130(7) -0.0031(7)
C7 0.0461(10) 0.0414(10) 0.0378(9) -0.0088(8) 0.0145(8) -0.0033(8)
C8 0.0480(11) 0.0450(11) 0.0488(11) -0.0096(9) 0.0058(9) -0.0024(9)
C9 0.0384(10) 0.0399(10) 0.0718(14) -0.0102(8) 0.0145(10) 0.0007(10)
C10 0.0638(14) 0.0465(12) 0.0585(13) -0.0144(10) 0.0307(11) 0.0026(10)
C11 0.0623(13) 0.0426(11) 0.0392(10) -0.0092(9) 0.0160(9) -0.0008(8)
C12 0.0340(9) 0.0436(10) 0.0333(9) 0.0002(7) 0.0042(7) 0.0000(7)
C13 0.0411(10) 0.0447(11) 0.0555(12) 0.0067(8) 0.0096(9) 0.0088(9)
C14 0.0392(11) 0.0535(13) 0.0836(17) 0.0112(9) 0.0131(11) 0.0050(12)
C15 0.0396(11) 0.0614(14) 0.0807(16) 0.0065(10) 0.0270(11) -0.0116(12)
C16 0.0413(10) 0.0557(12) 0.0501(11) -0.0034(9) 0.0232(9) -0.0025(9)
C17 0.0366(9) 0.0365(9) 0.0353(9) 0.0006(7) 0.0128(7) 0.0016(7)
C18 0.0291(8) 0.0344(9) 0.0360(9) 0.0023(7) 0.0092(7) 0.0035(7)
C19 0.0285(8) 0.0350(9) 0.0393(9) 0.0038(7) 0.0096(7) -0.0015(7)
C20 0.0390(10) 0.0498(11) 0.0411(10) 0.0042(8) 0.0029(8) -0.0033(8)
C21 0.0421(11) 0.0540(13) 0.0583(13) -0.0035(9) 0.0022(9) -0.0187(10)
C22 0.0490(12) 0.0365(10) 0.0742(15) -0.0065(9) 0.0143(11) -0.0127(10)
C23 0.0422(10) 0.0331(9) 0.0594(12) 0.0024(8) 0.0132(9) 0.0019(8)
C24 0.0289(8) 0.0310(8) 0.0408(9) 0.0024(6) 0.0118(7) -0.0014(7)
C25 0.0304(8) 0.0318(8) 0.0371(9) 0.0030(7) 0.0131(7) 0.0042(7)
N1 0.0374(8) 0.0357(8) 0.0429(8) 0.0001(6) 0.0174(7) -0.0059(6)
O1 0.0453(8) 0.0787(11) 0.0381(7) -0.0045(7) 0.0108(6) -0.0190(7)
O2 0.0449(8) 0.0398(7) 0.0529(8) 0.0006(6) 0.0028(6) 0.0159(6)
O3 0.0533(8) 0.0464(8) 0.0379(7) -0.0005(6) 0.0105(6) 0.0118(6)
Cl1 0.0508(4) 0.0790(5) 0.1228(7) -0.0301(3) 0.0081(4) 0.0167(4)

loop_
_atom_type_symbol
_atom_type_description
_atom_type_scat_dispersion_real
_atom_type_scat_dispersion_imag
_atom_type_scat_source
C C 0.0033 0.0016 'International Tables Vol C Tables 4.2.6.8 and 6.1.1.4'
H H 0.0000 0.0000 'International Tables Vol C Tables 4.2.6.8 and 6.1.1.4'
N N 0.0061 0.0033 'International Tables Vol C Tables 4.2.6.8 and 6.1.1.4'
O O 0.0106 0.0060 'International Tables Vol C Tables 4.2.6.8 and 6.1.1.4'
Cl Cl 0.1484 0.1585 'International Tables Vol C Tables 4.2.6.8 and 6.1.1.4'

loop_
_geom_angle_atom_site_label_1
_geom_angle_atom_site_label_2
_geom_angle_atom_site_label_3
_geom_angle
_geom_angle_publ_flag
N1 C1 C2 106.38(15) ?
N1 C1 H1A 110.5 ?
C2 C1 H1A 110.5 ?
N1 C1 H1B 110.5 ?
C2 C1 H1B 110.5 ?
H1A C1 H1B 108.6 ?
C6 C2 C1 114.64(15) ?
C6 C2 C3 118.62(15) ?
C1 C2 C3 103.72(14) ?
C6 C2 H2 106.3 ?
C1 C2 H2 106.3 ?
C3 C2 H2 106.3 ?
C17 C3 C12 109.69(14) ?
C17 C3 C4 112.92(13) ?
C12 C3 C4 111.81(14) ?
C17 C3 C2 109.36(14) ?
C12 C3 C2 113.90(14) ?
C4 C3 C2 98.83(13) ?
N1 C4 C25 109.60(13) ?
N1 C4 C18 113.34(14) ?
C25 C4 C18 102.00(13) ?
N1 C4 C3 101.79(13) ?
C25 C4 C3 117.15(13) ?
C18 C4 C3 113.37(13) ?
N1 C5 H5A 109.5 ?
N1 C5 H5B 109.5 ?
H5A C5 H5B 109.5 ?
N1 C5 H5C 109.5 ?
H5A C5 H5C 109.5 ?
H5B C5 H5C 109.5 ?
C7 C6 C11 117.82(17) ?
C7 C6 C2 122.88(16) ?
C11 C6 C2 119.28(17) ?
C8 C7 C6 121.31(18) ?
C8 C7 H7 119.3 ?
C6 C7 H7 119.3 ?
C9 C8 C7 119.18(19) ?
C9 C8 H8 120.4 ?
C7 C8 H8 120.4 ?
C10 C9 C8 121.23(19) ?
C10 C9 Cl1 119.25(17) ?
C8 C9 Cl1 119.52(18) ?
C9 C10 C11 119.27(19) ?
C9 C10 H10 120.4 ?
C11 C10 H10 120.4 ?
C10 C11 C6 121.15(19) ?
C10 C11 H11 119.4 ?
C6 C11 H11 119.4 ?
C13 C12 C3 116.63(15) ?
C13 C12 H12A 108.1 ?
C3 C12 H12A 108.1 ?
C13 C12 H12B 108.1 ?
C3 C12 H12B 108.1 ?
H12A C12 H12B 107.3 ?
C14 C13 C12 114.09(18) ?
C14 C13 H13A 108.7 ?
C12 C13 H13A 108.7 ?
C14 C13 H13B 108.7 ?
C12 C13 H13B 108.7 ?
H13A C13 H13B 107.6 ?
C15 C14 C13 114.84(18) ?
C15 C14 H14A 108.6 ?
C13 C14 H14A 108.6 ?
C15 C14 H14B 108.6 ?
C13 C14 H14B 108.6 ?
H14A C14 H14B 107.5 ?
C14 C15 C16 114.14(18) ?
C14 C15 H15A 108.7 ?
C16 C15 H15A 108.7 ?
C14 C15 H15B 108.7 ?
C16 C15 H15B 108.7 ?
H15A C15 H15B 107.6 ?
C17 C16 C15 109.92(17) ?
C17 C16 H16A 109.7 ?
C15 C16 H16A 109.7 ?
C17 C16 H16B 109.7 ?
C15 C16 H16B 109.7 ?
H16A C16 H16B 108.2 ?
O1 C17 C16 120.52(17) ?
O1 C17 C3 121.36(16) ?
C16 C17 C3 118.08(16) ?
O2 C18 C19 126.13(16) ?
O2 C18 C4 125.10(16) ?
C19 C18 C4 108.37(14) ?
C24 C19 C20 121.04(17) ?
C24 C19 C18 110.39(15) ?
C20 C19 C18 128.53(17) ?
C21 C20 C19 117.91(19) ?
C21 C20 H20 121.0 ?
C19 C20 H20 121.0 ?
C20 C21 C22 121.1(2) ?
C20 C21 H21 119.4 ?
C22 C21 H21 119.4 ?
C23 C22 C21 121.23(19) ?
C23 C22 H22 119.4 ?
C21 C22 H22 119.4 ?
C22 C23 C24 117.88(19) ?
C22 C23 H23 121.1 ?
C24 C23 H23 121.1 ?
C19 C24 C23 120.81(17) ?
C19 C24 C25 110.37(15) ?
C23 C24 C25 128.75(17) ?
O3 C25 C24 125.53(16) ?
O3 C25 C4 125.72(16) ?
C24 C25 C4 108.58(14) ?
C5 N1 C1 114.1(2) y
C5 N1 C4 117.0(2) y
C1 N1 C4 108.20(10) y

loop_
_geom_bond_atom_site_label_1
_geom_bond_atom_site_label_2
_geom_bond_distance
_geom_bond_publ_flag
C1 N1 1.459(2) y
C1 C2 1.535(3) ?
C1 H1A 0.97 ?
C1 H1B 0.97 ?
C2 C6 1.512(2) ?
C2 C3 1.584(2) y
C2 H2 0.98 ?
C3 C17 1.523(2) ?
C3 C12 1.541(2) ?
C3 C4 1.562(2) y
C4 N1 1.464(2) y
C4 C25 1.549(2) ?
C4 C18 1.552(2) ?
C5 N1 1.447(2) ?
C5 H5A 0.96 ?
C5 H5B 0.96 ?
C5 H5C 0.96 ?
C6 C7 1.387(3) ?
C6 C11 1.391(3) ?
C7 C8 1.382(3) ?
C7 H7 0.93 ?
C8 C9 1.371(3) ?
C8 H8 0.93 ?
C9 C10 1.368(3) ?
C9 Cl1 1.741(2) y
C10 C11 1.383(3) ?
C10 H10 0.93 ?
C11 H11 0.93 ?
C12 C13 1.534(3) ?
C12 H12A 0.97 ?
C12 H12B 0.97 ?
C13 C14 1.525(3) ?
C13 H13A 0.97 ?
C13 H13B 0.97 ?
C14 C15 1.512(3) ?
C14 H14A 0.97 ?
C14 H14B 0.97 ?
C15 C16 1.533(3) ?
C15 H15A 0.97 ?
C15 H15B 0.97 ?
C16 C17 1.507(3) ?
C16 H16A 0.97 ?
C16 H16B 0.97 ?
C17 O1 1.204(2) ?
C18 O2 1.206(2) ?
C18 C19 1.478(2) ?
C19 C24 1.381(2) ?
C19 C20 1.388(3) ?
C20 C21 1.374(3) ?
C20 H20 0.93 ?
C21 C22 1.386(3) ?
C21 H21 0.93 ?
C22 C23 1.375(3) ?
C22 H22 0.93 ?
C23 C24 1.390(3) ?
C23 H23 0.93 ?
C24 C25 1.476(2) ?
C25 O3 1.208(2) ?

loop_
_geom_hbond_atom_site_label_D
_geom_hbond_atom_site_label_H
_geom_hbond_atom_site_label_A
_geom_hbond_site_symmetry_A
_geom_hbond_distance_DH
_geom_hbond_distance_HA
_geom_hbond_distance_DA
_geom_hbond_angle_DHA
C2 H2 O2 . 0.98 2.45 3.049(2) 119
C11 H11 O1 3_676 0.93 2.57 3.471(2) 162
C16 H16B O2 3_676 0.97 2.49 3.436(3) 165
C20 H20 O2 3_576 0.93 2.53 3.152(2) 124
C15 H15B Cg1 1_655 0.97 2.70 3.596(2) 155

loop_
_geom_torsion_atom_site_label_1
_geom_torsion_atom_site_label_2
_geom_torsion_atom_site_label_3
_geom_torsion_atom_site_label_4
_geom_torsion
N1 C1 C2 C6 -143.58(16)
N1 C1 C2 C3 -12.7(2)
C6 C2 C3 C17 -78.56(19)
C1 C2 C3 C17 152.97(15)
C6 C2 C3 C12 44.6(2)
C1 C2 C3 C12 -83.91(18)
C6 C2 C3 C4 163.25(15)
C1 C2 C3 C4 34.78(17)
C17 C3 C4 N1 -160.31(14)
C12 C3 C4 N1 75.41(16)
C2 C3 C4 N1 -44.84(15)
C17 C3 C4 C25 80.21(18)
C12 C3 C4 C25 -44.08(19)
C2 C3 C4 C25 -164.33(14)
C17 C3 C4 C18 -38.22(19)
C12 C3 C4 C18 -162.51(14)
C2 C3 C4 C18 77.24(16)
C1 C2 C6 C7 47.7(3)
C3 C2 C6 C7 -75.5(2)
C1 C2 C6 C11 -130.6(2)
C3 C2 C6 C11 106.2(2)
C11 C6 C7 C8 -1.4(3)
C2 C6 C7 C8 -179.69(19)
C6 C7 C8 C9 -0.1(3)
C7 C8 C9 C10 1.7(3)
C7 C8 C9 Cl1 -178.57(17)
C8 C9 C10 C11 -1.6(3)
Cl1 C9 C10 C11 178.68(18)
C9 C10 C11 C6 -0.1(3)
C7 C6 C11 C10 1.6(3)
C2 C6 C11 C10 179.86(19)
C17 C3 C12 C13 -36.2(2)
C4 C3 C12 C13 89.85(19)
C2 C3 C12 C13 -159.16(16)
C3 C12 C13 C14 88.1(2)
C12 C13 C14 C15 -71.9(3)
C13 C14 C15 C16 54.2(3)
C14 C15 C16 C17 -71.9(2)
C15 C16 C17 O1 -82.0(2)
C15 C16 C17 C3 95.6(2)
C12 C3 C17 O1 131.20(19)
C4 C3 C17 O1 5.8(2)
C2 C3 C17 O1 -103.2(2)
C12 C3 C17 C16 -46.4(2)
C4 C3 C17 C16 -171.85(16)
C2 C3 C17 C16 79.17(19)
N1 C4 C18 O2 50.3(2)
C25 C4 C18 O2 168.00(17)
C3 C4 C18 O2 -65.1(2)
N1 C4 C18 C19 -122.81(15)
C25 C4 C18 C19 -5.08(17)
C3 C4 C18 C19 121.79(15)
O2 C18 C19 C24 -169.50(17)
C4 C18 C19 C24 3.48(19)
O2 C18 C19 C20 8.0(3)
C4 C18 C19 C20 -178.97(17)
C24 C19 C20 C21 -0.3(3)
C18 C19 C20 C21 -177.57(18)
C19 C20 C21 C22 0.7(3)
C20 C21 C22 C23 -0.3(3)
C21 C22 C23 C24 -0.5(3)
C20 C19 C24 C23 -0.6(3)
C18 C19 C24 C23 177.21(16)
C20 C19 C24 C25 -177.88(16)
C18 C19 C24 C25 -0.13(19)
C22 C23 C24 C19 0.9(3)
C22 C23 C24 C25 177.70(18)
C19 C24 C25 O3 172.12(17)
C23 C24 C25 O3 -4.9(3)
C19 C24 C25 C4 -3.29(18)
C23 C24 C25 C4 179.65(17)
N1 C4 C25 O3 -50.0(2)
C18 C4 C25 O3 -170.38(17)
C3 C4 C25 O3 65.2(2)
N1 C4 C25 C24 125.39(14)
C18 C4 C25 C24 5.02(16)
C3 C4 C25 C24 -119.37(15)
C2 C1 N1 C5 -149.00(17)
C2 C1 N1 C4 -16.9(2)
C25 C4 N1 C5 -65.0(2)
C18 C4 N1 C5 48.2(2)
C3 C4 N1 C5 170.32(15)
C25 C4 N1 C1 164.46(15)
C18 C4 N1 C1 -82.34(18)
C3 C4 N1 C1 39.77(17)
